data_1556228
loop_
_publ_author_name
'Fern\'andez de la Pradilla, Roberto'
'Simal, Carmen'
'Bates, Robert H.'
'Viso, Alma'
'Infantes, Lourdes'

_publ_section_title
;
 Sulfoxide-directed enantioselective synthesis of functionalized
 tetrahydropyridines.
;
_journal_issue 19
_journal_name_full 'Organic letters'
_journal_page_first 4936
_journal_page_last 4939
_journal_paper_doi 10.1021/ol402141d
_journal_volume 15
_journal_year 2013
_chemical_absolute_configuration rmad
_chemical_compound_source 'synthesis as described'
_chemical_formula_moiety 'C24 H31 N O3 S2'
_chemical_formula_sum 'C24 H31 N O3 S2'
_chemical_formula_weight 445.62
_space_group_IT_number 1
_space_group_name_Hall 'P 1'
_space_group_name_H-M_alt 'P 1'
_symmetry_cell_setting triclinic
_symmetry_space_group_name_Hall 'P 1'
_symmetry_space_group_name_H-M 'P 1'
_atom_sites_solution_hydrogens geom
_atom_sites_solution_primary direct
_atom_sites_solution_secondary difmap
_audit_creation_date 2013-02-15T11:04:53-00:00
_audit_creation_method 'WinGX routine CIF_UPDATE'
_cell_angle_alpha 79.648(4)
_cell_angle_beta 84.413(4)
_cell_angle_gamma 82.507(4)
_cell_formula_units_Z 2
_cell_length_a 8.2523(5)
_cell_length_b 9.6600(6)
_cell_length_c 15.0901(9)
_cell_measurement_reflns_used 8078
_cell_measurement_temperature 120(2)
_cell_measurement_theta_max 64.30
_cell_measurement_theta_min 2.99
_cell_volume 1169.88(12)
_computing_cell_refinement 'Bruker SAINT'
_computing_data_collection 'Bruker APEX2'
_computing_data_reduction 'Bruker SAINT'
_computing_molecular_graphics 'Ortep-3 for Windows (Farrugia, 1997)'
_computing_publication_material 'WinGX publication routines (Farrugia, 1999)'
_computing_structure_refinement 'SHELXL-97 (Sheldrick, 1997)'
_computing_structure_solution 'SIR2004 (Altomare, 1993)'
_diffrn_ambient_temperature 120(2)
_diffrn_measured_fraction_theta_full 0.95
_diffrn_measured_fraction_theta_max 0.95
_diffrn_measurement_device_type 'Bruker APEX-II CCD'
_diffrn_measurement_method '\f and \w scans'
_diffrn_radiation_monochromator graphite
_diffrn_radiation_source 'sealed tube'
_diffrn_radiation_type CuK\a
_diffrn_radiation_wavelength 1.54178
_diffrn_reflns_av_R_equivalents 0.0558
_diffrn_reflns_av_unetI/netI 0.0798
_diffrn_reflns_limit_h_max 8
_diffrn_reflns_limit_h_min -9
_diffrn_reflns_limit_k_max 10
_diffrn_reflns_limit_k_min -11
_diffrn_reflns_limit_l_max 17
_diffrn_reflns_limit_l_min -17
_diffrn_reflns_number 13617
_diffrn_reflns_theta_full 65.43
_diffrn_reflns_theta_max 65.43
_diffrn_reflns_theta_min 2.99
_exptl_absorpt_coefficient_mu 2.257
_exptl_absorpt_correction_T_max 0.7527
_exptl_absorpt_correction_T_min 0.5245
_exptl_absorpt_correction_type multi-scan
_exptl_absorpt_process_details
; 
SADABS-2008/1 - Bruker AXS area detector scaling and absorption correction     
;
_exptl_crystal_colour colourless
_exptl_crystal_density_diffrn 1.265
_exptl_crystal_density_method 'not measured'
_exptl_crystal_description plate
_exptl_crystal_F_000 476
_exptl_crystal_size_max 0.28
_exptl_crystal_size_mid 0.17
_exptl_crystal_size_min 0.06
_refine_diff_density_max 1.699
_refine_diff_density_min -0.803
_refine_diff_density_rms 0.127
_refine_ls_abs_structure_details 'Flack H D (1983), Acta Cryst. A39, 876-881'
_refine_ls_abs_structure_Flack 0.04(4)
_refine_ls_extinction_method none
_refine_ls_goodness_of_fit_ref 1.425
_refine_ls_hydrogen_treatment constr
_refine_ls_matrix_type full
_refine_ls_number_parameters 549
_refine_ls_number_reflns 6427
_refine_ls_number_restraints 3
_refine_ls_restrained_S_all 1.424
_refine_ls_R_factor_all 0.1326
_refine_ls_R_factor_gt 0.121
_refine_ls_shift/su_max 0.01
_refine_ls_shift/su_mean 0
_refine_ls_structure_factor_coef Fsqd
_refine_ls_weighting_details 'calc w=1/[\s^2^(Fo^2^)+(0.2000P)^2^+0.0000P] where P=(Fo^2^+2Fc^2^)/3'
_refine_ls_weighting_scheme calc
_refine_ls_wR_factor_gt 0.3148
_refine_ls_wR_factor_ref 0.3321
_reflns_number_gt 5514
_reflns_number_total 6427
_reflns_threshold_expression >2sigma(I)
_cod_data_source_file ol402141d_si_004.cif
_cod_data_source_block carmen5
_cod_depositor_comments
;
The following automatic conversions were performed:

data item '_symmetry_cell_setting' value 'Triclinic' was changed to
'triclinic' in accordance with the
/home/saulius/struct/COD-crude-data/automatic-downloads/DataCite-retrospective/ACS/depositions/lib/dictionaries/cif_core.dic
dictionary named 'cif_core.dic' version 2.4.2 last updated on
2011-04-26.

Automatic conversion script
Id: cif_fix_values 6909 2019-04-08 15:41:33Z antanas 
;
_cod_database_code 1556228

loop_
_symmetry_equiv_pos_as_xyz
'x, y, z'

loop_
_atom_site_label
_atom_site_type_symbol
_atom_site_fract_x
_atom_site_fract_y
_atom_site_fract_z
_atom_site_U_iso_or_equiv
_atom_site_adp_type
_atom_site_occupancy
_atom_site_symmetry_multiplicity
_atom_site_calc_flag
_atom_site_refinement_flags
N1A N 0.1186(10) 0.4301(9) 0.1622(5) 0.0217(18) Uani 1 1 d .
O1A O 0.1456(9) 0.0541(8) 0.1787(5) 0.0328(18) Uani 1 1 d .
O2A O 0.4146(9) 0.3682(8) 0.1862(5) 0.0309(17) Uani 1 1 d .
O3A O 0.3139(10) 0.6202(8) 0.1313(5) 0.0311(17) Uani 1 1 d .
S1A S -0.0109(3) 0.1443(3) 0.15597(16) 0.0266(6) Uani 1 1 d .
S2A S 0.3064(3) 0.4719(2) 0.13152(16) 0.0253(6) Uani 1 1 d .
C1A C -0.0160(13) 0.5477(11) 0.1415(7) 0.026(2) Uani 1 1 d .
H1A H 0.0005 0.6272 0.1705 0.031 Uiso 1 1 calc R
C2A C -0.1784(13) 0.4943(12) 0.1779(7) 0.028(2) Uani 1 1 d .
H2A H -0.2723 0.558 0.1684 0.034 Uiso 1 1 calc R
C3A C -0.1988(14) 0.3676(12) 0.2213(7) 0.030(3) Uani 1 1 d .
H3A H -0.3044 0.3436 0.2381 0.036 Uiso 1 1 calc R
C4A C -0.0533(14) 0.2592(10) 0.2445(6) 0.024(2) Uani 1 1 d .
H4A H -0.0774 0.2008 0.3034 0.029 Uiso 1 1 calc R
C5A C 0.0978(12) 0.3316(10) 0.2476(6) 0.021(2) Uani 1 1 d .
H5A H 0.1923 0.2585 0.2498 0.025 Uiso 1 1 calc R
C6A C -0.0221(16) 0.5983(13) 0.0395(8) 0.040(3) Uani 1 1 d .
H6A1 H 0.0778 0.6367 0.0155 0.06 Uiso 1 1 calc R
H6A2 H -0.1133 0.6701 0.0284 0.06 Uiso 1 1 calc R
H6A3 H -0.0347 0.5198 0.0108 0.06 Uiso 1 1 calc R
C7A C -0.1708(14) 0.0353(11) 0.1939(7) 0.027(2) Uani 1 1 d .
C8A C -0.1345(14) -0.0984(12) 0.2423(7) 0.029(2) Uani 1 1 d .
H8A H -0.0266 -0.1326 0.2537 0.035 Uiso 1 1 calc R
C9A C -0.2597(14) -0.1822(10) 0.2739(7) 0.026(2) Uani 1 1 d .
H9A H -0.2349 -0.2727 0.3064 0.031 Uiso 1 1 calc R
C10A C -0.4228(14) -0.1315(12) 0.2573(6) 0.026(2) Uani 1 1 d .
C11A C -0.4567(14) 0.0041(11) 0.2081(7) 0.027(2) Uani 1 1 d .
H11A H -0.5647 0.039 0.1973 0.033 Uiso 1 1 calc R
C12A C -0.3319(14) 0.0889(12) 0.1747(8) 0.029(2) Uani 1 1 d .
H12A H -0.3552 0.1784 0.1407 0.034 Uiso 1 1 calc R
C13A C -0.5586(16) -0.2209(13) 0.2939(8) 0.038(3) Uani 1 1 d .
H13A H -0.5446 -0.3046 0.2666 0.058 Uiso 1 1 calc R
H13B H -0.6623 -0.1677 0.2801 0.058 Uiso 1 1 calc R
H13C H -0.5554 -0.2475 0.3582 0.058 Uiso 1 1 calc R
C14A C 0.0920(14) 0.3997(11) 0.3321(7) 0.028(2) Uani 1 1 d .
H14A H -0.0091 0.4626 0.3364 0.034 Uiso 1 1 calc R
H14B H 0.1826 0.456 0.3269 0.034 Uiso 1 1 calc R
C15A C 0.1019(15) 0.2873(12) 0.4190(7) 0.032(3) Uani 1 1 d .
H15A H 0.0037 0.2396 0.4282 0.039 Uiso 1 1 calc R
H15B H 0.1949 0.217 0.411 0.039 Uiso 1 1 calc R
C16A C 0.1192(17) 0.3502(13) 0.5025(7) 0.037(3) Uani 1 1 d .
H16A H 0.0206 0.4123 0.5152 0.044 Uiso 1 1 calc R
H16B H 0.2109 0.406 0.4917 0.044 Uiso 1 1 calc R
C17A C 0.147(2) 0.2321(15) 0.5838(8) 0.047(3) Uani 1 1 d .
H17A H 0.06 0.1731 0.5919 0.071 Uiso 1 1 calc R
H17B H 0.149 0.2731 0.6371 0.071 Uiso 1 1 calc R
H17C H 0.2499 0.176 0.5735 0.071 Uiso 1 1 calc R
C18A C 0.3427(13) 0.4415(11) 0.0196(7) 0.026(2) Uani 1 1 d .
C19A C 0.3101(14) 0.3150(12) -0.0033(8) 0.034(3) Uani 1 1 d .
H19A H 0.2713 0.2438 0.0404 0.041 Uiso 1 1 calc R
C20A C 0.3373(14) 0.2983(12) -0.0935(7) 0.030(2) Uani 1 1 d .
H20A H 0.3135 0.2151 -0.1096 0.036 Uiso 1 1 calc R
C21A C 0.3989(14) 0.4018(12) -0.1608(8) 0.032(3) Uani 1 1 d .
C22A C 0.4349(14) 0.5282(13) -0.1352(8) 0.035(3) Uani 1 1 d .
H22A H 0.4781 0.5983 -0.1781 0.043 Uiso 1 1 calc R
C23A C 0.4058(14) 0.5464(11) -0.0470(7) 0.026(2) Uani 1 1 d .
H23A H 0.4283 0.6299 -0.0307 0.031 Uiso 1 1 calc R
C24A C 0.4252(16) 0.3799(14) -0.2566(8) 0.040(3) Uani 1 1 d .
H24A H 0.4468 0.2803 -0.2584 0.06 Uiso 1 1 calc R
H24B H 0.5169 0.4266 -0.2856 0.06 Uiso 1 1 calc R
H24C H 0.3288 0.4185 -0.2874 0.06 Uiso 1 1 calc R
N1B N -0.1151(11) -0.2198(9) -0.3869(6) 0.0274(19) Uani 1 1 d .
O1B O -0.1464(10) -0.0539(8) -0.1920(6) 0.0372(19) Uani 1 1 d .
O2B O -0.4115(9) -0.2307(8) -0.3441(5) 0.0335(18) Uani 1 1 d .
O3B O -0.3068(10) -0.2694(8) -0.4963(5) 0.0338(18) Uani 1 1 d .
S1B S 0.0105(3) -0.0658(3) -0.24920(17) 0.0270(6) Uani 1 1 d .
S2B S -0.3031(3) -0.1975(2) -0.42233(16) 0.0257(6) Uani 1 1 d .
C1B C 0.0200(14) -0.2448(11) -0.4568(7) 0.028(2) Uani 1 1 d .
H1B H 0.0034 -0.3275 -0.4827 0.033 Uiso 1 1 calc R
C2B C 0.1806(14) -0.2731(11) -0.4134(7) 0.031(2) Uani 1 1 d .
H2B H 0.275 -0.2919 -0.4503 0.037 Uiso 1 1 calc R
C3B C 0.1985(15) -0.2734(11) -0.3277(8) 0.030(2) Uani 1 1 d .
H3B H 0.3036 -0.2852 -0.3082 0.036 Uiso 1 1 calc R
C4B C 0.0557(13) -0.2555(10) -0.2616(7) 0.025(2) Uani 1 1 d .
H4B H 0.0795 -0.3134 -0.203 0.03 Uiso 1 1 calc R
C5B C -0.0990(14) -0.2981(12) -0.2944(7) 0.027(2) Uani 1 1 d .
H5B H -0.1939 -0.2651 -0.2561 0.033 Uiso 1 1 calc R
C6B C 0.0299(15) -0.1174(13) -0.5322(8) 0.036(3) Uani 1 1 d .
H6B1 H -0.0728 -0.0948 -0.5593 0.055 Uiso 1 1 calc R
H6B2 H 0.1154 -0.1394 -0.5771 0.055 Uiso 1 1 calc R
H6B3 H 0.0534 -0.0377 -0.5077 0.055 Uiso 1 1 calc R
C7B C 0.1723(13) -0.0633(10) -0.1785(7) 0.025(2) Uani 1 1 d .
C8B C 0.1369(14) -0.0765(11) -0.0859(7) 0.028(2) Uani 1 1 d .
H8B H 0.0299 -0.0817 -0.0609 0.034 Uiso 1 1 calc R
C9B C 0.2624(15) -0.0817(12) -0.0317(7) 0.032(3) Uani 1 1 d .
H9B H 0.2389 -0.0895 0.0305 0.038 Uiso 1 1 calc R
C10B C 0.4211(14) -0.0759(11) -0.0663(7) 0.030(2) Uani 1 1 d .
C11B C 0.4567(14) -0.0622(11) -0.1588(7) 0.029(2) Uani 1 1 d .
H11B H 0.5645 -0.0586 -0.1828 0.035 Uiso 1 1 calc R
C12B C 0.3324(14) -0.0536(11) -0.2160(7) 0.027(2) Uani 1 1 d .
H12B H 0.3556 -0.0417 -0.2782 0.032 Uiso 1 1 calc R
C13B C 0.5596(17) -0.0862(14) -0.0056(9) 0.041(3) Uani 1 1 d .
H13D H 0.5619 0.0038 0.0125 0.061 Uiso 1 1 calc R
H13E H 0.6619 -0.1124 -0.0378 0.061 Uiso 1 1 calc R
H13F H 0.5426 -0.1567 0.047 0.061 Uiso 1 1 calc R
C14B C -0.0925(15) -0.4603(11) -0.2857(7) 0.029(2) Uani 1 1 d .
H14C H -0.183 -0.4821 -0.3153 0.035 Uiso 1 1 calc R
H14D H 0.0086 -0.4966 -0.3164 0.035 Uiso 1 1 calc R
C15B C -0.1019(15) -0.5344(10) -0.1873(7) 0.028(2) Uani 1 1 d .
H15C H -0.1903 -0.4849 -0.1538 0.034 Uiso 1 1 calc R
H15D H -0.0005 -0.5288 -0.1613 0.034 Uiso 1 1 calc R
C16B C -0.1306(15) -0.6902(12) -0.1765(7) 0.032(2) Uani 1 1 d .
H16C H -0.2232 -0.697 -0.2099 0.038 Uiso 1 1 calc R
H16D H -0.0349 -0.7425 -0.2025 0.038 Uiso 1 1 calc R
C17B C -0.1639(18) -0.7579(14) -0.0784(8) 0.044(3) Uani 1 1 d .
H17D H -0.0699 -0.7569 -0.0458 0.067 Uiso 1 1 calc R
H17E H -0.1854 -0.8539 -0.0757 0.067 Uiso 1 1 calc R
H17F H -0.2573 -0.7055 -0.0519 0.067 Uiso 1 1 calc R
C18B C -0.3403(13) -0.0135(11) -0.4623(7) 0.025(2) Uani 1 1 d .
C19B C -0.3127(13) 0.0834(11) -0.4089(7) 0.025(2) Uani 1 1 d .
H19B H -0.2778 0.0518 -0.3511 0.03 Uiso 1 1 calc R
C20B C -0.3376(14) 0.2263(12) -0.4422(7) 0.030(2) Uani 1 1 d .
H20B H -0.314 0.2908 -0.4078 0.036 Uiso 1 1 calc R
C21B C -0.3977(14) 0.2758(11) -0.5270(8) 0.032(3) Uani 1 1 d .
C22B C -0.4290(14) 0.1781(12) -0.5773(7) 0.030(2) Uani 1 1 d .
H22B H -0.4711 0.2097 -0.6334 0.036 Uiso 1 1 calc R
C23B C -0.3992(14) 0.0325(11) -0.5463(7) 0.028(2) Uani 1 1 d .
H23B H -0.4187 -0.0323 -0.5817 0.034 Uiso 1 1 calc R
C24B C -0.4224(16) 0.4327(13) -0.5614(9) 0.039(3) Uani 1 1 d .
H24D H -0.5005 0.4523 -0.6065 0.059 Uiso 1 1 calc R
H24E H -0.3199 0.4643 -0.5874 0.059 Uiso 1 1 calc R
H24F H -0.4626 0.4818 -0.5123 0.059 Uiso 1 1 calc R

loop_
_atom_site_aniso_label
_atom_site_aniso_U_11
_atom_site_aniso_U_22
_atom_site_aniso_U_33
_atom_site_aniso_U_23
_atom_site_aniso_U_13
_atom_site_aniso_U_12
N1A 0.019(4) 0.026(4) 0.021(4) -0.003(3) -0.004(3) -0.003(3)
O1A 0.024(4) 0.043(5) 0.033(4) -0.016(4) -0.005(3) 0.002(3)
O2A 0.025(4) 0.034(4) 0.031(4) -0.001(3) -0.010(3) 0.004(3)
O3A 0.039(5) 0.023(4) 0.033(4) -0.005(3) -0.006(3) -0.004(3)
S1A 0.0279(14) 0.0307(14) 0.0215(12) -0.0048(10) -0.0064(10) -0.0007(10)
S2A 0.0264(14) 0.0261(13) 0.0230(12) -0.0013(10) -0.0078(10) -0.0012(10)
C1A 0.029(6) 0.023(5) 0.023(5) -0.001(4) -0.004(4) 0.005(4)
C2A 0.024(6) 0.036(6) 0.023(5) -0.006(4) -0.008(4) 0.012(5)
C3A 0.021(6) 0.043(7) 0.023(5) 0.002(5) -0.006(4) 0.004(5)
C4A 0.037(6) 0.018(5) 0.018(5) 0.003(4) -0.006(4) -0.006(4)
C5A 0.018(5) 0.023(5) 0.021(5) -0.007(4) -0.006(4) 0.009(4)
C6A 0.042(8) 0.038(7) 0.037(7) 0.006(5) -0.012(5) -0.003(5)
C7A 0.034(6) 0.026(5) 0.023(5) -0.008(4) -0.005(4) 0.003(5)
C8A 0.034(6) 0.034(6) 0.019(5) -0.002(4) -0.012(4) 0.002(5)
C9A 0.039(6) 0.018(5) 0.023(5) -0.011(4) -0.007(4) 0.003(4)
C10A 0.032(6) 0.036(6) 0.014(4) -0.009(4) -0.002(4) -0.009(4)
C11A 0.037(6) 0.020(5) 0.025(5) -0.004(4) -0.011(5) 0.001(4)
C12A 0.029(6) 0.024(5) 0.035(6) -0.009(4) -0.009(5) 0.001(4)
C13A 0.043(7) 0.043(7) 0.033(6) -0.009(5) -0.006(5) -0.012(6)
C14A 0.032(6) 0.025(5) 0.024(5) 0.005(4) -0.009(4) 0.001(4)
C15A 0.044(7) 0.031(6) 0.019(5) 0.005(4) -0.009(5) -0.002(5)
C16A 0.053(8) 0.035(6) 0.022(5) 0.003(5) -0.012(5) -0.011(5)
C17A 0.068(9) 0.055(8) 0.022(6) -0.005(6) -0.013(6) -0.008(7)
C18A 0.021(5) 0.024(5) 0.030(6) 0.000(4) -0.002(4) 0.007(4)
C19A 0.032(6) 0.028(6) 0.038(6) -0.001(5) -0.001(5) 0.001(5)
C20A 0.032(6) 0.030(6) 0.029(6) -0.011(5) 0.001(5) -0.002(5)
C21A 0.025(6) 0.036(6) 0.031(6) -0.002(5) -0.008(4) 0.006(5)
C22A 0.030(6) 0.036(6) 0.037(6) -0.001(5) -0.005(5) 0.008(5)
C23A 0.034(6) 0.023(5) 0.022(5) -0.004(4) -0.009(4) 0.004(4)
C24A 0.042(7) 0.047(7) 0.030(6) -0.006(5) -0.006(5) 0.005(6)
N1B 0.035(5) 0.028(5) 0.019(4) 0.000(4) -0.006(4) -0.004(4)
O1B 0.032(5) 0.034(4) 0.048(5) -0.010(4) -0.011(4) -0.001(3)
O2B 0.028(4) 0.038(4) 0.033(4) 0.002(3) -0.014(3) -0.001(3)
O3B 0.045(5) 0.030(4) 0.029(4) -0.011(3) -0.013(3) 0.000(3)
S1B 0.0278(14) 0.0252(13) 0.0280(13) -0.0028(10) -0.0107(10) 0.0014(10)
S2B 0.0293(14) 0.0251(13) 0.0229(12) -0.0018(9) -0.0099(10) -0.0010(10)
C1B 0.036(6) 0.021(5) 0.025(5) -0.006(4) 0.002(4) -0.002(4)
C2B 0.034(7) 0.030(6) 0.026(6) -0.002(4) -0.002(5) 0.001(5)
C3B 0.032(6) 0.022(5) 0.040(6) -0.007(5) -0.014(5) 0.001(4)
C4B 0.035(6) 0.019(5) 0.021(5) 0.007(4) -0.010(4) -0.008(4)
C5B 0.030(6) 0.029(6) 0.021(5) -0.005(4) 0.002(4) 0.000(4)
C6B 0.038(7) 0.036(6) 0.032(6) -0.003(5) 0.004(5) -0.003(5)
C7B 0.030(6) 0.021(5) 0.024(5) -0.005(4) -0.008(4) 0.003(4)
C8B 0.031(6) 0.022(5) 0.030(6) -0.002(4) -0.002(4) 0.001(4)
C9B 0.042(7) 0.032(6) 0.017(5) -0.002(4) -0.004(5) 0.008(5)
C10B 0.041(7) 0.025(5) 0.024(5) -0.004(4) -0.013(5) 0.003(5)
C11B 0.026(6) 0.029(5) 0.031(6) -0.003(4) -0.005(4) -0.002(4)
C12B 0.033(6) 0.023(5) 0.021(5) 0.002(4) 0.000(4) -0.002(4)
C13B 0.042(7) 0.041(7) 0.040(7) -0.001(5) -0.021(5) -0.003(5)
C14B 0.037(6) 0.024(5) 0.027(5) -0.004(4) -0.012(5) -0.002(4)
C15B 0.042(7) 0.015(5) 0.027(5) 0.000(4) -0.007(5) 0.000(4)
C16B 0.039(7) 0.031(6) 0.025(5) -0.001(4) -0.006(5) -0.009(5)
C17B 0.060(9) 0.037(7) 0.033(7) 0.007(5) -0.005(6) -0.010(6)
C18B 0.028(6) 0.022(5) 0.021(5) 0.000(4) 0.003(4) -0.001(4)
C19B 0.030(6) 0.028(5) 0.017(5) -0.004(4) -0.003(4) -0.003(4)
C20B 0.035(6) 0.030(6) 0.028(5) -0.007(4) -0.010(5) -0.008(5)
C21B 0.034(7) 0.020(5) 0.039(6) 0.001(4) -0.005(5) 0.003(4)
C22B 0.033(6) 0.032(6) 0.021(5) -0.001(4) -0.008(4) 0.011(5)
C23B 0.036(6) 0.027(6) 0.022(5) -0.007(4) -0.006(4) -0.001(4)
C24B 0.042(7) 0.031(6) 0.042(7) 0.001(5) -0.002(5) -0.007(5)

loop_
_atom_type_symbol
_atom_type_description
_atom_type_scat_dispersion_real
_atom_type_scat_dispersion_imag
_atom_type_scat_source
C C 0.0181 0.0091 'International Tables Vol C Tables 4.2.6.8 and 6.1.1.4'
H H 0 0 'International Tables Vol C Tables 4.2.6.8 and 6.1.1.4'
N N 0.0311 0.018 'International Tables Vol C Tables 4.2.6.8 and 6.1.1.4'
O O 0.0492 0.0322 'International Tables Vol C Tables 4.2.6.8 and 6.1.1.4'
S S 0.3331 0.5567 'International Tables Vol C Tables 4.2.6.8 and 6.1.1.4'

loop_
_geom_angle_atom_site_label_1
_geom_angle_atom_site_label_2
_geom_angle_atom_site_label_3
_geom_angle
C5A N1A C1A 117.1(8)
C5A N1A S2A 116.3(6)
C1A N1A S2A 115.4(7)
O1A S1A C7A 106.2(5)
O1A S1A C4A 105.0(4)
C7A S1A C4A 97.2(5)
O3A S2A O2A 118.8(5)
O3A S2A N1A 110.8(5)
O2A S2A N1A 106.2(4)
O3A S2A C18A 108.1(5)
O2A S2A C18A 107.6(5)
N1A S2A C18A 104.3(5)
N1A C1A C2A 108.8(8)
N1A C1A C6A 111.6(9)
C2A C1A C6A 108.1(9)
C3A C2A C1A 126.2(10)
C2A C3A C4A 120.8(10)
C3A C4A C5A 110.6(9)
C3A C4A S1A 109.2(7)
C5A C4A S1A 108.3(7)
N1A C5A C4A 107.9(8)
N1A C5A C14A 114.3(8)
C4A C5A C14A 112.3(8)
C8A C7A C12A 121.3(11)
C8A C7A S1A 119.8(9)
C12A C7A S1A 118.9(8)
C7A C8A C9A 119.8(10)
C8A C9A C10A 120.6(10)
C11A C10A C9A 118.6(10)
C11A C10A C13A 120.9(10)
C9A C10A C13A 120.5(10)
C10A C11A C12A 121.5(10)
C11A C12A C7A 118.2(10)
C5A C14A C15A 111.8(9)
C16A C15A C14A 112.9(9)
C15A C16A C17A 110.2(10)
C19A C18A C23A 120.1(10)
C19A C18A S2A 120.6(8)
C23A C18A S2A 119.2(8)
C18A C19A C20A 118.1(10)
C19A C20A C21A 122.6(11)
C20A C21A C22A 118.1(11)
C20A C21A C24A 120.8(11)
C22A C21A C24A 121.1(11)
C23A C22A C21A 119.7(11)
C22A C23A C18A 121.4(10)
C5B N1B C1B 118.2(8)
C5B N1B S2B 115.3(7)
C1B N1B S2B 115.2(7)
O1B S1B C7B 107.1(5)
O1B S1B C4B 106.2(5)
C7B S1B C4B 96.9(5)
O3B S2B O2B 118.8(5)
O3B S2B N1B 110.5(5)
O2B S2B N1B 106.5(4)
O3B S2B C18B 108.0(5)
O2B S2B C18B 107.9(5)
N1B S2B C18B 104.3(5)
N1B C1B C2B 109.0(9)
N1B C1B C6B 112.2(9)
C2B C1B C6B 107.9(10)
C3B C2B C1B 125.5(11)
C2B C3B C4B 121.8(10)
C3B C4B C5B 110.9(9)
C3B C4B S1B 109.7(7)
C5B C4B S1B 107.0(7)
N1B C5B C4B 106.5(8)
N1B C5B C14B 114.5(9)
C4B C5B C14B 111.7(9)
C8B C7B C12B 120.5(10)
C8B C7B S1B 119.1(8)
C12B C7B S1B 120.3(8)
C9B C8B C7B 118.9(10)
C10B C9B C8B 121.9(10)
C9B C10B C11B 119.3(10)
C9B C10B C13B 121.5(10)
C11B C10B C13B 119.2(11)
C10B C11B C12B 120.4(10)
C11B C12B C7B 118.9(9)
C15B C14B C5B 112.3(8)
C14B C15B C16B 113.1(9)
C17B C16B C15B 112.9(9)
C23B C18B C19B 120.7(9)
C23B C18B S2B 119.1(8)
C19B C18B S2B 120.2(8)
C20B C19B C18B 119.4(9)
C19B C20B C21B 121.1(10)
C22B C21B C20B 118.4(10)
C22B C21B C24B 122.0(11)
C20B C21B C24B 119.6(11)
C21B C22B C23B 121.6(10)
C18B C23B C22B 118.8(10)

loop_
_geom_bond_atom_site_label_1
_geom_bond_atom_site_label_2
_geom_bond_distance
N1A C5A 1.467(13)
N1A C1A 1.494(12)
N1A S2A 1.653(9)
O1A S1A 1.494(8)
O2A S2A 1.447(7)
O3A S2A 1.442(8)
S1A C7A 1.782(12)
S1A C4A 1.866(10)
S2A C18A 1.757(11)
C1A C2A 1.516(16)
C1A C6A 1.532(15)
C2A C3A 1.304(16)
C3A C4A 1.511(15)
C4A C5A 1.515(15)
C5A C14A 1.531(14)
C7A C8A 1.375(15)
C7A C12A 1.401(15)
C8A C9A 1.390(16)
C9A C10A 1.402(16)
C10A C11A 1.393(15)
C10A C13A 1.505(16)
C11A C12A 1.399(16)
C14A C15A 1.545(13)
C15A C16A 1.521(16)
C16A C17A 1.530(16)
C18A C19A 1.393(16)
C18A C23A 1.406(15)
C19A C20A 1.393(16)
C20A C21A 1.399(16)
C21A C22A 1.420(18)
C21A C24A 1.489(16)
C22A C23A 1.367(16)
N1B C5B 1.473(13)
N1B C1B 1.486(14)
N1B S2B 1.665(10)
O1B S1B 1.488(9)
O2B S2B 1.425(8)
O3B S2B 1.421(8)
S1B C7B 1.794(11)
S1B C4B 1.860(10)
S2B C18B 1.769(10)
C1B C2B 1.507(16)
C1B C6B 1.523(15)
C2B C3B 1.314(16)
C3B C4B 1.481(16)
C4B C5B 1.543(16)
C5B C14B 1.543(15)
C7B C8B 1.385(15)
C7B C12B 1.394(15)
C8B C9B 1.372(16)
C9B C10B 1.366(17)
C10B C11B 1.384(15)
C10B C13B 1.515(16)
C11B C12B 1.388(16)
C14B C15B 1.527(14)
C15B C16B 1.531(14)
C16B C17B 1.521(15)
C18B C23B 1.379(15)
C18B C19B 1.393(15)
C19B C20B 1.377(16)
C20B C21B 1.397(16)
C21B C22B 1.377(17)
C21B C24B 1.506(15)
C22B C23B 1.398(16)

loop_
_geom_torsion_atom_site_label_1
_geom_torsion_atom_site_label_2
_geom_torsion_atom_site_label_3
_geom_torsion_atom_site_label_4
_geom_torsion
C5A N1A S2A O3A -114.9(7)
C1A N1A S2A O3A 28.0(8)
C5A N1A S2A O2A 15.5(8)
C1A N1A S2A O2A 158.3(7)
C5A N1A S2A C18A 129.0(7)
C1A N1A S2A C18A -88.2(7)
C5A N1A C1A C2A -34.6(11)
S2A N1A C1A C2A -177.1(7)
C5A N1A C1A C6A -153.9(9)
S2A N1A C1A C6A 63.6(11)
N1A C1A C2A C3A 0.8(15)
C6A C1A C2A C3A 122.1(12)
C1A C2A C3A C4A 3.4(17)
C2A C3A C4A C5A 23.5(14)
C2A C3A C4A S1A -95.5(12)
O1A S1A C4A C3A 173.1(7)
C7A S1A C4A C3A -77.9(8)
O1A S1A C4A C5A 52.6(8)
C7A S1A C4A C5A 161.6(7)
C1A N1A C5A C4A 61.7(10)
S2A N1A C5A C4A -156.2(7)
C1A N1A C5A C14A -64.0(11)
S2A N1A C5A C14A 78.2(9)
C3A C4A C5A N1A -52.7(10)
S1A C4A C5A N1A 66.9(8)
C3A C4A C5A C14A 74.1(10)
S1A C4A C5A C14A -166.2(6)
O1A S1A C7A C8A 6.1(10)
C4A S1A C7A C8A -101.8(9)
O1A S1A C7A C12A -174.8(8)
C4A S1A C7A C12A 77.3(9)
C12A C7A C8A C9A -0.8(15)
S1A C7A C8A C9A 178.3(8)
C7A C8A C9A C10A -0.2(15)
C8A C9A C10A C11A 0.2(14)
C8A C9A C10A C13A -178.3(10)
C9A C10A C11A C12A 0.7(14)
C13A C10A C11A C12A 179.2(10)
C10A C11A C12A C7A -1.6(15)
C8A C7A C12A C11A 1.7(15)
S1A C7A C12A C11A -177.5(8)
N1A C5A C14A C15A -169.6(9)
C4A C5A C14A C15A 67.2(11)
C5A C14A C15A C16A 172.4(10)
C14A C15A C16A C17A -173.8(11)
O3A S2A C18A C19A -166.8(9)
O2A S2A C18A C19A 63.8(10)
N1A S2A C18A C19A -48.8(10)
O3A S2A C18A C23A 13.4(10)
O2A S2A C18A C23A -116.0(9)
N1A S2A C18A C23A 131.4(9)
C23A C18A C19A C20A -1.8(16)
S2A C18A C19A C20A 178.4(9)
C18A C19A C20A C21A 1.4(17)
C19A C20A C21A C22A 0.2(17)
C19A C20A C21A C24A -179.7(11)
C20A C21A C22A C23A -1.3(16)
C24A C21A C22A C23A 178.5(11)
C21A C22A C23A C18A 0.9(17)
C19A C18A C23A C22A 0.7(16)
S2A C18A C23A C22A -179.5(8)
C5B N1B S2B O3B -115.9(8)
C1B N1B S2B O3B 27.4(8)
C5B N1B S2B O2B 14.4(9)
C1B N1B S2B O2B 157.7(7)
C5B N1B S2B C18B 128.3(8)
C1B N1B S2B C18B -88.4(8)
C5B N1B C1B C2B -33.9(13)
S2B N1B C1B C2B -176.0(7)
C5B N1B C1B C6B -153.3(10)
S2B N1B C1B C6B 64.5(11)
N1B C1B C2B C3B -1.0(15)
C6B C1B C2B C3B 121.1(12)
C1B C2B C3B C4B 4.7(17)
C2B C3B C4B C5B 23.2(14)
C2B C3B C4B S1B -94.8(11)
O1B S1B C4B C3B 172.4(7)
C7B S1B C4B C3B -77.5(8)
O1B S1B C4B C5B 52.0(7)
C7B S1B C4B C5B 162.1(7)
C1B N1B C5B C4B 60.5(12)
S2B N1B C5B C4B -157.4(7)
C1B N1B C5B C14B -63.5(13)
S2B N1B C5B C14B 78.6(10)
C3B C4B C5B N1B -51.8(11)
S1B C4B C5B N1B 67.8(9)
C3B C4B C5B C14B 73.9(10)
S1B C4B C5B C14B -166.5(7)
O1B S1B C7B C8B 11.1(10)
C4B S1B C7B C8B -98.3(9)
O1B S1B C7B C12B -171.3(8)
C4B S1B C7B C12B 79.3(9)
C12B C7B C8B C9B -0.8(15)
S1B C7B C8B C9B 176.7(8)
C7B C8B C9B C10B -0.7(16)
C8B C9B C10B C11B 1.0(16)
C8B C9B C10B C13B -178.2(11)
C9B C10B C11B C12B 0.3(16)
C13B C10B C11B C12B 179.5(10)
C10B C11B C12B C7B -1.8(15)
C8B C7B C12B C11B 2.1(15)
S1B C7B C12B C11B -175.4(8)
N1B C5B C14B C15B -171.4(9)
C4B C5B C14B C15B 67.5(12)
C5B C14B C15B C16B 168.3(10)
C14B C15B C16B C17B -171.9(10)
O3B S2B C18B C23B 13.4(10)
O2B S2B C18B C23B -116.2(9)
N1B S2B C18B C23B 130.9(9)
O3B S2B C18B C19B -167.6(9)
O2B S2B C18B C19B 62.9(10)
N1B S2B C18B C19B -50.1(10)
C23B C18B C19B C20B -3.0(16)
S2B C18B C19B C20B 178.0(8)
C18B C19B C20B C21B 3.2(17)
C19B C20B C21B C22B -1.1(18)
C19B C20B C21B C24B -179.7(10)
C20B C21B C22B C23B -1.2(18)
C24B C21B C22B C23B 177.3(11)
C19B C18B C23B C22B 0.7(16)
S2B C18B C23B C22B 179.7(8)
C21B C22B C23B C18B 1.4(17)
